data_1563902
loop_
_publ_author_name
'Chen, Jian-Jun'
'Bai, Wei'
'Lu, Yu-Bo'
'Feng, Zi-Yun'
'Gao, Kun'
'Yue, Jian-Min'

_publ_section_title
;
 Quassinoids with Inhibitory Activities against Plant Fungal Pathogens
 from <i>Picrasma javanica</i>.
;
_journal_name_full 'Journal of natural products'
_journal_paper_doi 10.1021/acs.jnatprod.1c00096
_journal_year 2021
_chemical_absolute_configuration none
_chemical_formula_moiety 'C23 H32 O8, 2(C H Cl3)'
_chemical_formula_sum 'C25 H34 Cl6 O8'
_chemical_formula_weight 675.22
_space_group_crystal_system orthorhombic
_space_group_IT_number 19
_space_group_name_Hall 'P 2ac 2ab'
_space_group_name_H-M_alt 'P 21 21 21'
_atom_sites_solution_hydrogens geom
_atom_sites_solution_primary direct
_audit_creation_date 2014-01-14
_audit_creation_method
;
Olex2 1.2
(compiled 2013.12.10 svn.r2850 for OlexSys, GUI svn.r4736)
;
_cell_angle_alpha 90
_cell_angle_beta 90
_cell_angle_gamma 90
_cell_formula_units_Z 4
_cell_length_a 11.3919(5)
_cell_length_b 12.9423(6)
_cell_length_c 21.1734(12)
_cell_measurement_reflns_used 3005
_cell_measurement_temperature 280(2)
_cell_measurement_theta_max 70.5120
_cell_measurement_theta_min 3.8490
_cell_volume 3121.8(3)
_computing_cell_refinement
;
CrysAlisPro, Agilent Technologies,
Version 1.171.36.28 (release 01-02-2013 CrysAlis171 .NET)
(compiled Feb  1 2013,16:14:44)
;
_computing_data_collection
;
CrysAlisPro, Agilent Technologies,
Version 1.171.36.28 (release 01-02-2013 CrysAlis171 .NET)
(compiled Feb  1 2013,16:14:44)
;
_computing_data_reduction
;
CrysAlisPro, Agilent Technologies,
Version 1.171.36.28 (release 01-02-2013 CrysAlis171 .NET)
(compiled Feb  1 2013,16:14:44)
;
_computing_molecular_graphics 'Olex2 (Dolomanov et al., 2009)'
_computing_publication_material 'Olex2 (Dolomanov et al., 2009)'
_computing_structure_refinement 'ShelXL (Sheldrick, 2008)'
_computing_structure_solution 'ShelXS (Sheldrick, 2008)'
_diffrn_ambient_temperature 280(2)
_diffrn_detector_area_resol_mean 16.0733
_diffrn_measured_fraction_theta_full 0.999
_diffrn_measured_fraction_theta_max 0.995
_diffrn_measurement_device_type 'SuperNova, Dual, Cu at zero, Eos'
_diffrn_measurement_method '\w scans'
_diffrn_orient_matrix_UB_11 -0.0609844000
_diffrn_orient_matrix_UB_12 -0.0223429000
_diffrn_orient_matrix_UB_13 0.0634319000
_diffrn_orient_matrix_UB_21 -0.0622905000
_diffrn_orient_matrix_UB_22 -0.0939256000
_diffrn_orient_matrix_UB_23 -0.0296584000
_diffrn_orient_matrix_UB_31 0.1034262000
_diffrn_orient_matrix_UB_32 -0.0696984000
_diffrn_orient_matrix_UB_33 0.0196133000
_diffrn_radiation_monochromator mirror
_diffrn_radiation_type CuK\a
_diffrn_radiation_wavelength 1.54184
_diffrn_reflns_av_R_equivalents 0.0405
_diffrn_reflns_av_unetI/netI 0.0483
_diffrn_reflns_Laue_measured_fraction_full 0.999
_diffrn_reflns_Laue_measured_fraction_max 0.995
_diffrn_reflns_limit_h_max 13
_diffrn_reflns_limit_h_min -13
_diffrn_reflns_limit_k_max 15
_diffrn_reflns_limit_k_min -15
_diffrn_reflns_limit_l_max 25
_diffrn_reflns_limit_l_min -23
_diffrn_reflns_number 10501
_diffrn_reflns_point_group_measured_fraction_full 0.904
_diffrn_reflns_point_group_measured_fraction_max 0.891
_diffrn_reflns_theta_full 67.684
_diffrn_reflns_theta_max 70.806
_diffrn_reflns_theta_min 4.003
_diffrn_source 'SuperNova (Cu) X-ray Source'
_exptl_absorpt_coefficient_mu 5.400
_exptl_absorpt_correction_T_max 1.00000
_exptl_absorpt_correction_T_min 0.67043
_exptl_absorpt_correction_type multi-scan
_exptl_absorpt_process_details
;
CrysAlisPro, Agilent Technologies,
Version 1.171.36.28 (release 01-02-2013 CrysAlis171 .NET)
(compiled Feb  1 2013,16:14:44)
Empirical absorption correction using spherical harmonics,
 implemented in SCALE3 ABSPACK scaling algorithm.
;
_exptl_crystal_colour 'clear light colourless'
_exptl_crystal_density_diffrn 1.437
_exptl_crystal_description block
_exptl_crystal_F_000 1400
_exptl_crystal_size_max 0.37
_exptl_crystal_size_mid 0.34
_exptl_crystal_size_min 0.33
_refine_diff_density_max 0.303
_refine_diff_density_min -0.370
_refine_diff_density_rms 0.057
_refine_ls_abs_structure_details
;
 Flack x determined using 1542 quotients [(I+)-(I-)]/[(I+)+(I-)]
 (Parsons and Flack (2004), Acta Cryst. A60, s61).
;
_refine_ls_abs_structure_Flack -0.005(12)
_refine_ls_extinction_method none
_refine_ls_goodness_of_fit_ref 1.025
_refine_ls_hydrogen_treatment mixed
_refine_ls_matrix_type full
_refine_ls_number_parameters 377
_refine_ls_number_reflns 5345
_refine_ls_number_restraints 24
_refine_ls_restrained_S_all 1.038
_refine_ls_R_factor_all 0.0628
_refine_ls_R_factor_gt 0.0563
_refine_ls_shift/su_max 0.000
_refine_ls_shift/su_mean 0.000
_refine_ls_structure_factor_coef Fsqd
_refine_ls_weighting_details
;
 w=1/[\s^2^(Fo^2^)+(0.0993P)^2^+0.5231P]
 where P=(Fo^2^+2Fc^2^)/3
;
_refine_ls_weighting_scheme calc
_refine_ls_wR_factor_gt 0.1554
_refine_ls_wR_factor_ref 0.1654
_reflns_Friedel_coverage 0.592
_reflns_Friedel_fraction_full 0.780
_reflns_Friedel_fraction_max 0.757
_reflns_number_gt 4720
_reflns_number_total 5345
_reflns_threshold_expression 'I > 2\s(I)'
_cod_data_source_file np1c00096_si_003.cif
_cod_data_source_block chenjj_0113
_cod_original_cell_volume 3121.7(3)
_cod_database_code 1563902
_shelxl_version_number 2013-2
_shelx_space_group_comment
;
The symmetry employed for this shelxl refinement is uniquely defined
by the following loop, which should always be used as a source of
symmetry information in preference to the above space-group names.
They are only intended as comments.
;
_reflns_odcompleteness_completeness 93.74
_reflns_odcompleteness_iscentric 1
_reflns_odcompleteness_theta 74.33
_olex2_refinement_description
;
1. Fixed Uiso
 At 1.2 times of:
  All C(H) groups, All C(H,H) groups
 At 1.5 times of:
  All C(H,H,H) groups, All O(H) groups
2. Uiso/Uaniso restraints and constraints
Uanis(Cl5) \\sim Ueq, Uanis(Cl5') \\sim Ueq, Uanis(Cl6) \\sim Ueq, Uanis(Cl6')
\\sim Ueq: with sigma of 0.01 and sigma for terminal atoms of 0.02
3. Others
 Fixed Sof: H25(0.5) H25A(0.5) Cl5(0.5) Cl6(0.5) Cl5'(0.5) Cl6'(0.5)
4.a Ternary CH refined with riding coordinates:
 C2(H2), C4(H4), C5(H5), C7(H7), C9(H9), C11(H11), C14(H14), C25(H25),
 C25(H25A), C24(H24)
4.b Secondary CH2 refined with riding coordinates:
 C3(H3A,H3B), C6(H6A,H6B), C15(H15A,H15B)
4.c Idealised Me refined as rotating group:
 C17(H17A,H17B,H17C), C18(H18A,H18B,H18C), C19(H19A,H19B,H19C), C20(H20A,H20B,
 H20C), C21(H21A,H21B,H21C), C22(H22A,H22B,H22C)
4.d Idealised tetrahedral OH refined as rotating group:
 O3(H3)
;

loop_
_space_group_symop_operation_xyz
'x, y, z'
'-x+1/2, -y, z+1/2'
'-x, y+1/2, -z+1/2'
'x+1/2, -y+1/2, -z'

loop_
_atom_site_label
_atom_site_type_symbol
_atom_site_fract_x
_atom_site_fract_y
_atom_site_fract_z
_atom_site_U_iso_or_equiv
_atom_site_adp_type
_atom_site_occupancy
_atom_site_site_symmetry_order
_atom_site_calc_flag
_atom_site_refinement_flags_posn
_atom_site_refinement_flags_adp
_atom_site_refinement_flags_occupancy
_atom_site_disorder_assembly
_atom_site_disorder_group
O1 O -0.0843(2) -0.8491(2) 0.04405(16) 0.0522(7) Uani 1 1 d . . . . .
O2 O -0.0266(3) -0.9323(3) -0.06750(17) 0.0626(8) Uani 1 1 d . . . . .
O3 O 0.0369(3) -0.8998(2) 0.15440(16) 0.0543(7) Uani 1 1 d . . . . .
H3 H -0.0291 -0.9078 0.1397 0.081 Uiso 1 1 calc GR . . . .
O4 O -0.1304(3) -0.8179(3) 0.22887(17) 0.0627(9) Uani 1 1 d . . . . .
O5 O 0.0759(4) -0.8192(3) 0.32499(19) 0.0767(11) Uani 1 1 d . . . . .
O6 O 0.0905(3) -0.6582(2) 0.28832(14) 0.0564(8) Uani 1 1 d . . . . .
O7 O -0.2488(3) -0.4746(3) 0.10061(19) 0.0635(9) Uani 1 1 d . . . . .
O8 O -0.0649(3) -0.5041(2) 0.07860(14) 0.0490(7) Uani 1 1 d . . . . .
C1 C 0.0119(3) -0.8251(3) 0.02500(19) 0.0398(8) Uani 1 1 d . . . . .
C2 C 0.0546(4) -0.8636(3) -0.0392(2) 0.0482(9) Uani 1 1 d . . . . .
H2 H 0.1309 -0.8977 -0.0345 0.058 Uiso 1 1 calc R . . . .
C3 C 0.0664(4) -0.7712(4) -0.0834(2) 0.0516(10) Uani 1 1 d . . . . .
H3A H -0.0115 -0.7489 -0.0959 0.062 Uiso 1 1 calc R . . . .
H3B H 0.1072 -0.7933 -0.1213 0.062 Uiso 1 1 calc R . . . .
C4 C 0.1323(4) -0.6780(4) -0.05512(19) 0.0474(9) Uani 1 1 d . . . . .
H4 H 0.2143 -0.6981 -0.0482 0.057 Uiso 1 1 calc R . . . .
C5 C 0.0769(3) -0.6511(3) 0.00975(17) 0.0397(8) Uani 1 1 d . . . . .
H5 H -0.0074 -0.6424 0.0021 0.048 Uiso 1 1 calc R . . . .
C6 C 0.1197(4) -0.5489(3) 0.0381(2) 0.0462(9) Uani 1 1 d . . . . .
H6A H 0.2033 -0.5537 0.0465 0.055 Uiso 1 1 calc R . . . .
H6B H 0.1076 -0.4938 0.0077 0.055 Uiso 1 1 calc R . . . .
C7 C 0.0560(4) -0.5225(3) 0.0988(2) 0.0441(8) Uani 1 1 d . . . . .
H7 H 0.0882 -0.4579 0.1156 0.053 Uiso 1 1 calc R . . . .
C8 C 0.0681(3) -0.6067(3) 0.14959(18) 0.0389(8) Uani 1 1 d . . . . .
C9 C 0.0344(3) -0.7136(3) 0.12173(17) 0.0355(7) Uani 1 1 d . . . . .
H9 H -0.0503 -0.7099 0.1141 0.043 Uiso 1 1 calc R . . . .
C10 C 0.0888(3) -0.7429(3) 0.05732(18) 0.0376(7) Uani 1 1 d . . . . .
C11 C 0.0500(4) -0.7970(3) 0.17461(19) 0.0423(8) Uani 1 1 d . . . . .
H11 H 0.1283 -0.7891 0.1931 0.051 Uiso 1 1 calc R . . . .
C12 C -0.0403(4) -0.7691(3) 0.22402(19) 0.0449(9) Uani 1 1 d . . . . .
C13 C -0.0237(4) -0.6643(3) 0.2570(2) 0.0492(9) Uani 1 1 d . . . . .
C14 C -0.0179(4) -0.5802(3) 0.2044(2) 0.0442(8) Uani 1 1 d . . . . .
H14 H 0.0103 -0.5164 0.2242 0.053 Uiso 1 1 calc R . . . .
C15 C -0.1422(4) -0.5595(3) 0.1807(2) 0.0511(10) Uani 1 1 d . . . . .
H15A H -0.1832 -0.6252 0.1787 0.061 Uiso 1 1 calc R . . . .
H15B H -0.1820 -0.5175 0.2120 0.061 Uiso 1 1 calc R . . . .
C16 C -0.1554(4) -0.5080(3) 0.1184(2) 0.0475(9) Uani 1 1 d . . . . .
C17 C 0.1302(6) -0.5887(5) -0.1018(2) 0.0672(13) Uani 1 1 d . . . . .
H17A H 0.0512 -0.5641 -0.1064 0.101 Uiso 1 1 calc GR . . . .
H17B H 0.1590 -0.6119 -0.1420 0.101 Uiso 1 1 calc GR . . . .
H17C H 0.1791 -0.5338 -0.0864 0.101 Uiso 1 1 calc GR . . . .
C18 C 0.2174(3) -0.7798(4) 0.0643(2) 0.0493(10) Uani 1 1 d . . . . .
H18A H 0.2441 -0.8078 0.0248 0.074 Uiso 1 1 calc GR . . . .
H18B H 0.2217 -0.8322 0.0963 0.074 Uiso 1 1 calc GR . . . .
H18C H 0.2662 -0.7224 0.0760 0.074 Uiso 1 1 calc GR . . . .
C19 C 0.1968(4) -0.5951(4) 0.1727(2) 0.0511(10) Uani 1 1 d . . . . .
H19A H 0.2164 -0.6520 0.1998 0.077 Uiso 1 1 calc GR . . . .
H19B H 0.2050 -0.5315 0.1956 0.077 Uiso 1 1 calc GR . . . .
H19C H 0.2487 -0.5946 0.1370 0.077 Uiso 1 1 calc GR . . . .
C20 C -0.1183(6) -0.6445(4) 0.3062(2) 0.0687(14) Uani 1 1 d . . . . .
H20A H -0.1104 -0.6934 0.3400 0.103 Uiso 1 1 calc GR . . . .
H20B H -0.1942 -0.6519 0.2871 0.103 Uiso 1 1 calc GR . . . .
H20C H -0.1099 -0.5757 0.3225 0.103 Uiso 1 1 calc GR . . . .
C21 C -0.0254(5) -1.0316(4) -0.0398(3) 0.0746(15) Uani 1 1 d . . . . .
H21A H -0.0939 -1.0692 -0.0530 0.112 Uiso 1 1 calc GR . . . .
H21B H -0.0255 -1.0251 0.0053 0.112 Uiso 1 1 calc GR . . . .
H21C H 0.0437 -1.0680 -0.0530 0.112 Uiso 1 1 calc GR . . . .
C22 C 0.2363(7) -0.7116(6) 0.3584(3) 0.097(2) Uani 1 1 d . . . . .
H22A H 0.2844 -0.6681 0.3323 0.146 Uiso 1 1 calc GR . . . .
H22B H 0.2782 -0.7739 0.3682 0.146 Uiso 1 1 calc GR . . . .
H22C H 0.2173 -0.6759 0.3967 0.146 Uiso 1 1 calc GR . . . .
C23 C 0.1255(6) -0.7380(4) 0.3238(2) 0.0636(13) Uani 1 1 d . . . . .
Cl4 Cl -0.26559(17) -0.24726(15) -0.03943(10) 0.0945(5) Uani 1 1 d . . . . .
C25 C -0.1638(5) -0.3465(5) -0.0282(3) 0.0731(15) Uani 1 1 d . . . . .
H25 H -0.1582 -0.3632 0.0168 0.088 Uiso 0.5 1 calc R . P A 1
H25A H -0.1918 -0.3875 0.0077 0.088 Uiso 0.5 1 calc R . P A 2
Cl5 Cl -0.2102(7) -0.4564(4) -0.0707(3) 0.109(2) Uani 0.5 1 d . U P B 1
Cl6 Cl -0.0228(5) -0.3147(5) -0.0580(5) 0.150(3) Uani 0.5 1 d . U P B 1
Cl5' Cl -0.1555(8) -0.4266(7) -0.0896(4) 0.157(4) Uani 0.5 1 d . U P B 2
Cl6' Cl -0.0337(4) -0.2876(4) -0.0042(3) 0.119(2) Uani 0.5 1 d . U P B 2
Cl1 Cl -0.0096(3) -0.4320(2) -0.25511(12) 0.1179(7) Uani 1 1 d . . . . .
Cl2 Cl -0.13765(17) -0.6163(2) -0.22864(11) 0.1150(8) Uani 1 1 d . . . . .
Cl3 Cl 0.0877(2) -0.6263(2) -0.29051(12) 0.1151(7) Uani 1 1 d . . . . .
C24 C -0.0416(6) -0.5545(6) -0.2820(3) 0.0802(17) Uani 1 1 d . . . . .
H24 H -0.0802 -0.5491 -0.3232 0.096 Uiso 1 1 calc R . . . .

loop_
_atom_site_aniso_label
_atom_site_aniso_U_11
_atom_site_aniso_U_22
_atom_site_aniso_U_33
_atom_site_aniso_U_23
_atom_site_aniso_U_13
_atom_site_aniso_U_12
O1 0.0348(12) 0.0562(17) 0.0656(18) -0.0150(15) 0.0084(13) -0.0063(12)
O2 0.0677(19) 0.0601(19) 0.0600(19) -0.0139(16) -0.0014(16) -0.0099(16)
O3 0.0733(19) 0.0311(13) 0.0586(17) 0.0018(12) -0.0024(16) 0.0017(14)
O4 0.0657(19) 0.0566(19) 0.0656(19) 0.0001(16) 0.0124(17) -0.0192(16)
O5 0.106(3) 0.0520(19) 0.072(2) 0.0224(18) -0.022(2) -0.014(2)
O6 0.080(2) 0.0448(15) 0.0449(15) 0.0085(13) -0.0093(15) -0.0116(15)
O7 0.0524(17) 0.067(2) 0.071(2) -0.0045(18) -0.0148(16) 0.0071(16)
O8 0.0551(16) 0.0439(15) 0.0479(15) 0.0046(12) -0.0019(13) 0.0099(12)
C1 0.0339(16) 0.0369(17) 0.048(2) 0.0003(15) 0.0002(14) 0.0061(14)
C2 0.0424(18) 0.052(2) 0.050(2) -0.0096(19) 0.0016(17) 0.0028(17)
C3 0.050(2) 0.065(3) 0.0404(19) -0.0049(19) 0.0071(17) 0.0005(19)
C4 0.0379(17) 0.061(2) 0.044(2) 0.0063(19) 0.0038(15) 0.0002(17)
C5 0.0308(15) 0.048(2) 0.0406(18) 0.0062(16) 0.0021(14) -0.0003(15)
C6 0.049(2) 0.043(2) 0.046(2) 0.0124(17) 0.0004(17) -0.0095(16)
C7 0.050(2) 0.0319(16) 0.050(2) 0.0036(17) -0.0028(17) -0.0048(15)
C8 0.0402(18) 0.0348(17) 0.0416(18) 0.0053(15) -0.0015(15) -0.0037(15)
C9 0.0315(14) 0.0365(17) 0.0384(17) 0.0082(14) 0.0017(13) 0.0004(13)
C10 0.0262(14) 0.0419(18) 0.0447(18) 0.0003(15) 0.0010(13) 0.0008(14)
C11 0.0499(19) 0.0313(16) 0.0456(19) 0.0067(16) -0.0025(16) 0.0010(15)
C12 0.057(2) 0.0360(19) 0.0420(18) 0.0081(16) 0.0024(17) -0.0055(17)
C13 0.064(2) 0.042(2) 0.0423(19) 0.0031(17) 0.0051(19) -0.0056(19)
C14 0.055(2) 0.0321(17) 0.045(2) 0.0005(15) 0.0014(17) -0.0035(16)
C15 0.051(2) 0.044(2) 0.058(2) 0.001(2) 0.009(2) 0.0078(18)
C16 0.051(2) 0.0351(19) 0.056(2) -0.0061(17) -0.0027(19) 0.0006(16)
C17 0.083(3) 0.073(3) 0.046(2) 0.008(2) 0.011(2) -0.002(3)
C18 0.0329(17) 0.061(3) 0.054(2) 0.002(2) -0.0028(16) 0.0062(17)
C19 0.048(2) 0.052(2) 0.053(2) 0.007(2) -0.0088(18) -0.0124(18)
C20 0.096(4) 0.053(3) 0.057(3) 0.004(2) 0.024(3) -0.001(3)
C21 0.081(3) 0.051(3) 0.092(4) -0.017(3) 0.013(3) -0.005(3)
C22 0.135(6) 0.081(4) 0.076(4) 0.022(3) -0.053(4) -0.026(4)
C23 0.095(4) 0.053(3) 0.042(2) 0.011(2) -0.016(2) -0.013(3)
Cl4 0.0928(11) 0.0928(11) 0.0979(11) -0.0096(10) -0.0173(9) 0.0199(9)
C25 0.074(3) 0.066(3) 0.079(3) 0.019(3) -0.022(3) -0.002(3)
Cl5 0.166(6) 0.072(2) 0.090(3) -0.010(2) -0.026(3) -0.004(3)
Cl6 0.085(3) 0.093(3) 0.270(9) 0.045(5) 0.020(5) 0.002(2)
Cl5' 0.181(7) 0.177(7) 0.114(5) -0.038(5) -0.042(5) 0.111(6)
Cl6' 0.076(2) 0.076(2) 0.205(5) 0.057(3) -0.046(3) -0.0169(19)
Cl1 0.1394(18) 0.1065(15) 0.1077(14) 0.0014(12) -0.0021(13) -0.0081(13)
Cl2 0.0750(9) 0.162(2) 0.1084(13) 0.0388(15) 0.0010(9) -0.0265(12)
Cl3 0.0972(12) 0.1285(17) 0.1194(15) 0.0150(14) 0.0242(12) 0.0209(12)
C24 0.071(3) 0.108(5) 0.061(3) 0.016(3) -0.007(3) -0.007(3)

loop_
_atom_type_symbol
_atom_type_description
_atom_type_scat_dispersion_real
_atom_type_scat_dispersion_imag
_atom_type_scat_source
C C 0.0181 0.0091 'International Tables Vol C Tables 4.2.6.8 and 6.1.1.4'
H H 0.0000 0.0000 'International Tables Vol C Tables 4.2.6.8 and 6.1.1.4'
O O 0.0492 0.0322 'International Tables Vol C Tables 4.2.6.8 and 6.1.1.4'
Cl Cl 0.3639 0.7018 'International Tables Vol C Tables 4.2.6.8 and 6.1.1.4'

loop_
_geom_angle_atom_site_label_1
_geom_angle_atom_site_label_2
_geom_angle_atom_site_label_3
_geom_angle
_geom_angle_site_symmetry_1
_geom_angle_site_symmetry_3
_geom_angle_publ_flag
C21 O2 C2 113.0(4) . . ?
C11 O3 H3 109.5 . . ?
C23 O6 C13 118.6(4) . . ?
C16 O8 C7 122.5(3) . . ?
O1 C1 C2 120.2(4) . . ?
O1 C1 C10 123.1(4) . . ?
C2 C1 C10 116.1(3) . . ?
O2 C2 C1 111.9(3) . . ?
O2 C2 H2 109.8 . . ?
O2 C2 C3 106.9(4) . . ?
C1 C2 H2 109.8 . . ?
C3 C2 C1 108.6(3) . . ?
C3 C2 H2 109.8 . . ?
C2 C3 H3A 108.6 . . ?
C2 C3 H3B 108.6 . . ?
C2 C3 C4 114.7(3) . . ?
H3A C3 H3B 107.6 . . ?
C4 C3 H3A 108.6 . . ?
C4 C3 H3B 108.6 . . ?
C3 C4 H4 108.3 . . ?
C3 C4 C5 108.8(3) . . ?
C5 C4 H4 108.3 . . ?
C17 C4 C3 109.5(4) . . ?
C17 C4 H4 108.3 . . ?
C17 C4 C5 113.5(4) . . ?
C4 C5 H5 106.2 . . ?
C4 C5 C10 111.3(3) . . ?
C6 C5 C4 114.3(3) . . ?
C6 C5 H5 106.2 . . ?
C6 C5 C10 112.1(3) . . ?
C10 C5 H5 106.2 . . ?
C5 C6 H6A 109.2 . . ?
C5 C6 H6B 109.2 . . ?
H6A C6 H6B 107.9 . . ?
C7 C6 C5 112.0(3) . . ?
C7 C6 H6A 109.2 . . ?
C7 C6 H6B 109.2 . . ?
O8 C7 C6 103.8(3) . . ?
O8 C7 H7 108.6 . . ?
O8 C7 C8 113.9(3) . . ?
C6 C7 H7 108.6 . . ?
C6 C7 C8 113.0(3) . . ?
C8 C7 H7 108.6 . . ?
C7 C8 C9 110.1(3) . . ?
C7 C8 C14 108.0(3) . . ?
C7 C8 C19 103.7(3) . . ?
C9 C8 C14 108.9(3) . . ?
C9 C8 C19 116.0(3) . . ?
C19 C8 C14 109.7(3) . . ?
C8 C9 H9 105.2 . . ?
C8 C9 C11 108.4(3) . . ?
C10 C9 C8 117.1(3) . . ?
C10 C9 H9 105.2 . . ?
C10 C9 C11 114.6(3) . . ?
C11 C9 H9 105.2 . . ?
C1 C10 C5 100.9(3) . . ?
C1 C10 C9 109.5(3) . . ?
C1 C10 C18 111.6(3) . . ?
C9 C10 C5 110.3(3) . . ?
C9 C10 C18 111.8(3) . . ?
C18 C10 C5 112.2(3) . . ?
O3 C11 C9 115.0(3) . . ?
O3 C11 H11 108.5 . . ?
O3 C11 C12 111.4(3) . . ?
C9 C11 H11 108.5 . . ?
C12 C11 C9 104.7(3) . . ?
C12 C11 H11 108.5 . . ?
O4 C12 C11 120.8(4) . . ?
O4 C12 C13 121.8(4) . . ?
C11 C12 C13 116.2(3) . . ?
O6 C13 C12 111.3(4) . . ?
O6 C13 C14 104.4(3) . . ?
O6 C13 C20 108.1(4) . . ?
C12 C13 C14 107.3(3) . . ?
C20 C13 C12 111.9(4) . . ?
C20 C13 C14 113.6(4) . . ?
C8 C14 C13 113.9(3) . . ?
C8 C14 H14 107.3 . . ?
C13 C14 H14 107.3 . . ?
C15 C14 C8 112.1(3) . . ?
C15 C14 C13 108.6(3) . . ?
C15 C14 H14 107.3 . . ?
C14 C15 H15A 107.9 . . ?
C14 C15 H15B 107.9 . . ?
H15A C15 H15B 107.2 . . ?
C16 C15 C14 117.7(4) . . ?
C16 C15 H15A 107.9 . . ?
C16 C15 H15B 107.9 . . ?
O7 C16 O8 118.1(4) . . ?
O7 C16 C15 121.7(4) . . ?
O8 C16 C15 120.0(4) . . ?
C4 C17 H17A 109.5 . . ?
C4 C17 H17B 109.5 . . ?
C4 C17 H17C 109.5 . . ?
H17A C17 H17B 109.5 . . ?
H17A C17 H17C 109.5 . . ?
H17B C17 H17C 109.5 . . ?
C10 C18 H18A 109.5 . . ?
C10 C18 H18B 109.5 . . ?
C10 C18 H18C 109.5 . . ?
H18A C18 H18B 109.5 . . ?
H18A C18 H18C 109.5 . . ?
H18B C18 H18C 109.5 . . ?
C8 C19 H19A 109.5 . . ?
C8 C19 H19B 109.5 . . ?
C8 C19 H19C 109.5 . . ?
H19A C19 H19B 109.5 . . ?
H19A C19 H19C 109.5 . . ?
H19B C19 H19C 109.5 . . ?
C13 C20 H20A 109.5 . . ?
C13 C20 H20B 109.5 . . ?
C13 C20 H20C 109.5 . . ?
H20A C20 H20B 109.5 . . ?
H20A C20 H20C 109.5 . . ?
H20B C20 H20C 109.5 . . ?
O2 C21 H21A 109.5 . . ?
O2 C21 H21B 109.5 . . ?
O2 C21 H21C 109.5 . . ?
H21A C21 H21B 109.5 . . ?
H21A C21 H21C 109.5 . . ?
H21B C21 H21C 109.5 . . ?
H22A C22 H22B 109.5 . . ?
H22A C22 H22C 109.5 . . ?
H22B C22 H22C 109.5 . . ?
C23 C22 H22A 109.5 . . ?
C23 C22 H22B 109.5 . . ?
C23 C22 H22C 109.5 . . ?
O5 C23 O6 123.4(5) . . ?
O5 C23 C22 126.1(5) . . ?
O6 C23 C22 110.4(5) . . ?
Cl4 C25 H25 109.7 . . ?
Cl4 C25 H25A 106.7 . . ?
Cl4 C25 Cl5 109.0(4) . . ?
Cl4 C25 Cl6 112.5(4) . . ?
Cl5 C25 H25 109.7 . . ?
Cl5 C25 Cl6 106.1(5) . . ?
Cl6 C25 H25 109.7 . . ?
Cl5' C25 Cl4 112.9(4) . . ?
Cl5' C25 H25A 106.7 . . ?
Cl5' C25 Cl6' 116.8(6) . . ?
Cl6' C25 Cl4 106.4(4) . . ?
Cl6' C25 H25A 106.7 . . ?
Cl1 C24 Cl2 109.7(4) . . ?
Cl1 C24 Cl3 110.1(4) . . ?
Cl1 C24 H24 108.9 . . ?
Cl2 C24 H24 108.9 . . ?
Cl3 C24 Cl2 110.3(4) . . ?
Cl3 C24 H24 108.9 . . ?

loop_
_geom_bond_atom_site_label_1
_geom_bond_atom_site_label_2
_geom_bond_distance
_geom_bond_site_symmetry_2
_geom_bond_publ_flag
O1 C1 1.208(5) . ?
O2 C2 1.416(5) . ?
O2 C21 1.413(7) . ?
O3 H3 0.8200 . ?
O3 C11 1.405(5) . ?
O4 C12 1.209(5) . ?
O5 C23 1.193(6) . ?
O6 C13 1.461(6) . ?
O6 C23 1.338(6) . ?
O7 C16 1.208(6) . ?
O8 C7 1.462(5) . ?
O8 C16 1.332(5) . ?
C1 C2 1.528(6) . ?
C1 C10 1.539(5) . ?
C2 H2 0.9800 . ?
C2 C3 1.524(6) . ?
C3 H3A 0.9700 . ?
C3 H3B 0.9700 . ?
C3 C4 1.542(6) . ?
C4 H4 0.9800 . ?
C4 C5 1.551(5) . ?
C4 C17 1.521(7) . ?
C5 H5 0.9800 . ?
C5 C6 1.532(6) . ?
C5 C10 1.564(5) . ?
C6 H6A 0.9700 . ?
C6 H6B 0.9700 . ?
C6 C7 1.516(6) . ?
C7 H7 0.9800 . ?
C7 C8 1.536(5) . ?
C8 C9 1.552(5) . ?
C8 C14 1.558(6) . ?
C8 C19 1.553(5) . ?
C9 H9 0.9800 . ?
C9 C10 1.545(5) . ?
C9 C11 1.566(5) . ?
C10 C18 1.548(5) . ?
C11 H11 0.9800 . ?
C11 C12 1.511(6) . ?
C12 C13 1.537(6) . ?
C13 C14 1.558(5) . ?
C13 C20 1.520(7) . ?
C14 H14 0.9800 . ?
C14 C15 1.526(6) . ?
C15 H15A 0.9700 . ?
C15 H15B 0.9700 . ?
C15 C16 1.486(6) . ?
C17 H17A 0.9600 . ?
C17 H17B 0.9600 . ?
C17 H17C 0.9600 . ?
C18 H18A 0.9600 . ?
C18 H18B 0.9600 . ?
C18 H18C 0.9600 . ?
C19 H19A 0.9600 . ?
C19 H19B 0.9600 . ?
C19 H19C 0.9600 . ?
C20 H20A 0.9600 . ?
C20 H20B 0.9600 . ?
C20 H20C 0.9600 . ?
C21 H21A 0.9600 . ?
C21 H21B 0.9600 . ?
C21 H21C 0.9600 . ?
C22 H22A 0.9600 . ?
C22 H22B 0.9600 . ?
C22 H22C 0.9600 . ?
C22 C23 1.499(8) . ?
Cl4 C25 1.746(6) . ?
C25 H25 0.9800 . ?
C25 H25A 0.9800 . ?
C25 Cl5 1.764(8) . ?
C25 Cl6 1.775(8) . ?
C25 Cl5' 1.666(10) . ?
C25 Cl6' 1.742(7) . ?
Cl1 C24 1.723(8) . ?
Cl2 C24 1.764(6) . ?
Cl3 C24 1.751(7) . ?
C24 H24 0.9800 . ?

loop_
_geom_torsion_atom_site_label_1
_geom_torsion_atom_site_label_2
_geom_torsion_atom_site_label_3
_geom_torsion_atom_site_label_4
_geom_torsion
_geom_torsion_site_symmetry_1
_geom_torsion_site_symmetry_2
_geom_torsion_site_symmetry_3
_geom_torsion_site_symmetry_4
_geom_torsion_publ_flag
O1 C1 C2 O2 -4.3(6) . . . . ?
O1 C1 C2 C3 113.5(4) . . . . ?
O1 C1 C10 C5 -106.1(4) . . . . ?
O1 C1 C10 C9 10.2(5) . . . . ?
O1 C1 C10 C18 134.5(4) . . . . ?
O2 C2 C3 C4 168.7(3) . . . . ?
O3 C11 C12 O4 -21.3(5) . . . . ?
O3 C11 C12 C13 171.2(4) . . . . ?
O4 C12 C13 O6 134.3(4) . . . . ?
O4 C12 C13 C14 -112.0(4) . . . . ?
O4 C12 C13 C20 13.3(6) . . . . ?
O6 C13 C14 C8 69.5(4) . . . . ?
O6 C13 C14 C15 -164.8(3) . . . . ?
O8 C7 C8 C9 66.8(4) . . . . ?
O8 C7 C8 C14 -52.0(4) . . . . ?
O8 C7 C8 C19 -168.4(3) . . . . ?
C1 C2 C3 C4 47.7(5) . . . . ?
C2 C1 C10 C5 64.4(4) . . . . ?
C2 C1 C10 C9 -179.3(3) . . . . ?
C2 C1 C10 C18 -55.0(5) . . . . ?
C2 C3 C4 C5 -51.3(5) . . . . ?
C2 C3 C4 C17 -175.8(4) . . . . ?
C3 C4 C5 C6 -170.1(3) . . . . ?
C3 C4 C5 C10 61.7(4) . . . . ?
C4 C5 C6 C7 175.6(3) . . . . ?
C4 C5 C10 C1 -65.0(4) . . . . ?
C4 C5 C10 C9 179.3(3) . . . . ?
C4 C5 C10 C18 53.9(4) . . . . ?
C5 C6 C7 O8 -66.2(4) . . . . ?
C5 C6 C7 C8 57.7(4) . . . . ?
C6 C5 C10 C1 165.5(3) . . . . ?
C6 C5 C10 C9 49.9(4) . . . . ?
C6 C5 C10 C18 -75.5(4) . . . . ?
C6 C7 C8 C9 -51.4(4) . . . . ?
C6 C7 C8 C14 -170.2(3) . . . . ?
C6 C7 C8 C19 73.4(4) . . . . ?
C7 O8 C16 O7 167.4(4) . . . . ?
C7 O8 C16 C15 -17.3(6) . . . . ?
C7 C8 C9 C10 47.6(4) . . . . ?
C7 C8 C9 C11 179.1(3) . . . . ?
C7 C8 C14 C13 174.9(3) . . . . ?
C7 C8 C14 C15 51.0(4) . . . . ?
C8 C9 C10 C1 -157.2(3) . . . . ?
C8 C9 C10 C5 -47.0(4) . . . . ?
C8 C9 C10 C18 78.6(4) . . . . ?
C8 C9 C11 O3 -172.4(3) . . . . ?
C8 C9 C11 C12 65.0(4) . . . . ?
C8 C14 C15 C16 -34.7(5) . . . . ?
C9 C8 C14 C13 55.3(4) . . . . ?
C9 C8 C14 C15 -68.6(4) . . . . ?
C9 C11 C12 O4 103.6(4) . . . . ?
C9 C11 C12 C13 -63.9(4) . . . . ?
C10 C1 C2 O2 -175.1(3) . . . . ?
C10 C1 C2 C3 -57.3(4) . . . . ?
C10 C5 C6 C7 -56.5(4) . . . . ?
C10 C9 C11 O3 -39.6(5) . . . . ?
C10 C9 C11 C12 -162.2(3) . . . . ?
C11 C9 C10 C1 74.2(4) . . . . ?
C11 C9 C10 C5 -175.6(3) . . . . ?
C11 C9 C10 C18 -50.0(4) . . . . ?
C11 C12 C13 O6 -58.3(4) . . . . ?
C11 C12 C13 C14 55.3(5) . . . . ?
C11 C12 C13 C20 -179.4(4) . . . . ?
C12 C13 C14 C8 -48.8(5) . . . . ?
C12 C13 C14 C15 77.0(4) . . . . ?
C13 O6 C23 O5 9.8(8) . . . . ?
C13 O6 C23 C22 -172.6(5) . . . . ?
C13 C14 C15 C16 -161.4(4) . . . . ?
C14 C8 C9 C10 165.9(3) . . . . ?
C14 C8 C9 C11 -62.7(4) . . . . ?
C14 C15 C16 O7 -168.4(4) . . . . ?
C14 C15 C16 O8 16.4(6) . . . . ?
C16 O8 C7 C6 160.1(3) . . . . ?
C16 O8 C7 C8 36.8(5) . . . . ?
C17 C4 C5 C6 -48.0(5) . . . . ?
C17 C4 C5 C10 -176.2(4) . . . . ?
C19 C8 C9 C10 -69.8(4) . . . . ?
C19 C8 C9 C11 61.7(4) . . . . ?
C19 C8 C14 C13 -72.7(4) . . . . ?
C19 C8 C14 C15 163.4(3) . . . . ?
C20 C13 C14 C8 -173.0(4) . . . . ?
C20 C13 C14 C15 -47.2(5) . . . . ?
C21 O2 C2 C1 -75.4(5) . . . . ?
C21 O2 C2 C3 165.8(4) . . . . ?
C23 O6 C13 C12 -46.5(5) . . . . ?
C23 O6 C13 C14 -161.9(4) . . . . ?
C23 O6 C13 C20 76.8(5) . . . . ?
